data_4000623
_publ_section_title
;
Synthesis and structure of a calcium polyphosphate
with a unique criss-cross arrangement of helical phosphate chains
;
_journal_name_full 'Chemistry of Materials'
_journal_paper_doi 10.1021/cm0512878
_journal_year 2005
_chemical_formula_sum 'C61 H85 O P4 Pt2'
_chemical_formula_weight 1348.35
_space_group_IT_number 2
_symmetry_cell_setting triclinic
_symmetry_space_group_name_Hall '-P 1'
_symmetry_space_group_name_H-M 'P -1'
_cell_angle_alpha 94.124(4)
_cell_angle_beta 92.615(4)
_cell_angle_gamma 101.141(4)
_cell_formula_units_Z 2
_cell_length_a 10.769(3)
_cell_length_b 13.454(3)
_cell_length_c 21.964(5)
_cell_measurement_temperature 293(2)
_cell_volume 3108.6(13)
_diffrn_ambient_temperature 273(2)
_exptl_crystal_density_diffrn 1.441
_cod_depositor_comments
;
The following automatic conversions were performed:
'_symmetry_cell_setting' value 'Triclinic' changed to 'triclinic'
according to '/home/saulius/struct/CIF-dictionaries/cif_core.dic'
dictionary named 'cif_core.dic' version 2.4.1 from 2010-06-29.

Automatic conversion script
Id: cif_fix_enum 1527 2010-12-29 10:47:43Z saulius 
;
_cod_database_code 4000623

loop_
_symmetry_equiv_pos_as_xyz
'x, y, z'
'-x, -y, -z'

loop_
_atom_site_label
_atom_site_type_symbol
_atom_site_fract_x
_atom_site_fract_y
_atom_site_fract_z
_atom_site_U_iso_or_equiv
_atom_site_adp_type
_atom_site_occupancy
_atom_site_symmetry_multiplicity
_atom_site_calc_flag
_atom_site_refinement_flags
_atom_site_disorder_assembly
_atom_site_disorder_group
C1 C 1.0091(6) -0.1581(4) 0.1591(2) 0.0709(14) Uani 1 1 d . . .
C2 C 1.1351(7) -0.1272(5) 0.1536(3) 0.104(2) Uani 1 1 d . . .
H2A H 1.1801 -0.0774 0.1822 0.124 Uiso 1 1 calc R . .
C3 C 1.2017(9) -0.1667(8) 0.1069(5) 0.133(3) Uani 1 1 d . . .
H3A H 1.2881 -0.1423 0.1045 0.160 Uiso 1 1 calc R . .
C4 C 1.1379(12) -0.2405(9) 0.0657(4) 0.141(4) Uani 1 1 d . . .
H4A H 1.1806 -0.2665 0.0344 0.169 Uiso 1 1 calc R . .
C5 C 1.0147(12) -0.2765(7) 0.0695(4) 0.136(4) Uani 1 1 d . . .
H5A H 0.9721 -0.3283 0.0415 0.164 Uiso 1 1 calc R . .
C6 C 0.9488(7) -0.2361(5) 0.1162(3) 0.095(2) Uani 1 1 d . . .
H6A H 0.8628 -0.2620 0.1184 0.114 Uiso 1 1 calc R . .
C7 C 0.9573(14) 0.0370(8) 0.0956(5) 0.205(7) Uani 1 1 d . . .
H7A H 1.0463 0.0513 0.1093 0.246 Uiso 1 1 calc R . .
H7B H 0.9413 -0.0269 0.0704 0.246 Uiso 1 1 calc R . .
C8 C 0.9355(16) 0.1166(10) 0.0569(5) 0.275(9) Uani 1 1 d . . .
H8A H 0.9912 0.1195 0.0239 0.412 Uiso 1 1 calc R . .
H8B H 0.9518 0.1809 0.0808 0.412 Uiso 1 1 calc R . .
H8C H 0.8491 0.1017 0.0406 0.412 Uiso 1 1 calc R . .
C9 C 0.8788(18) 0.1469(10) 0.1974(7) 0.242(10) Uani 1 1 d . . .
H9A H 0.8634 0.1906 0.1658 0.290 Uiso 1 1 calc R . .
H9B H 0.8136 0.1474 0.2264 0.290 Uiso 1 1 calc R . .
C10 C 0.997(2) 0.1870(12) 0.2275(10) 0.352(16) Uani 1 1 d . . .
H10A H 0.9977 0.2549 0.2445 0.528 Uiso 1 1 calc R . .
H10B H 1.0620 0.1882 0.1990 0.528 Uiso 1 1 calc R . .
H10C H 1.0119 0.1454 0.2597 0.528 Uiso 1 1 calc R . .
C11 C 0.7059(15) -0.0173(17) 0.1359(11) 0.43(2) Uani 1 1 d . . .
H11A H 0.6764 0.0465 0.1375 0.518 Uiso 1 1 calc R . .
H11B H 0.7110 -0.0361 0.0928 0.518 Uiso 1 1 calc R . .
C12 C 0.6150(12) -0.0775(11) 0.1499(7) 0.235(8) Uani 1 1 d . . .
H12A H 0.5417 -0.0724 0.1246 0.352 Uiso 1 1 calc R . .
H12B H 0.5999 -0.0628 0.1920 0.352 Uiso 1 1 calc R . .
H12C H 0.6312 -0.1452 0.1442 0.352 Uiso 1 1 calc R . .
C13 C 1.0575(6) -0.1413(5) 0.3616(3) 0.0892(18) Uani 1 1 d . . .
H13A H 1.0080 -0.1030 0.3865 0.107 Uiso 1 1 calc R . .
H13B H 1.0836 -0.1917 0.3861 0.107 Uiso 1 1 calc R . .
C14 C 1.1728(7) -0.0707(6) 0.3436(4) 0.119(3) Uani 1 1 d . . .
H14A H 1.2223 -0.0386 0.3797 0.178 Uiso 1 1 calc R . .
H14B H 1.1473 -0.0197 0.3201 0.178 Uiso 1 1 calc R . .
H14C H 1.2227 -0.1085 0.3194 0.178 Uiso 1 1 calc R . .
C15 C 0.8135(7) -0.2708(5) 0.3254(3) 0.094(2) Uani 1 1 d . . .
H15A H 0.8347 -0.3186 0.3533 0.113 Uiso 1 1 calc R . .
H15B H 0.7763 -0.2212 0.3487 0.113 Uiso 1 1 calc R . .
C16 C 0.7191(7) -0.3259(6) 0.2780(4) 0.124(3) Uani 1 1 d . . .
H16A H 0.6451 -0.3584 0.2970 0.186 Uiso 1 1 calc R . .
H16B H 0.7545 -0.3764 0.2554 0.186 Uiso 1 1 calc R . .
H16C H 0.6961 -0.2789 0.2508 0.186 Uiso 1 1 calc R . .
C17 C 1.0346(6) -0.3074(4) 0.2677(3) 0.0823(16) Uani 1 1 d . . .
H17A H 0.9874 -0.3414 0.2309 0.099 Uiso 1 1 calc R . .
H17B H 1.1188 -0.2774 0.2562 0.099 Uiso 1 1 calc R . .
C18 C 1.0479(6) -0.3883(5) 0.3123(3) 0.099(2) Uani 1 1 d . . .
H18A H 1.0900 -0.4380 0.2932 0.149 Uiso 1 1 calc R . .
H18B H 0.9653 -0.4211 0.3229 0.149 Uiso 1 1 calc R . .
H18C H 1.0967 -0.3565 0.3486 0.149 Uiso 1 1 calc R . .
C19 C 0.8427(5) -0.0230(4) 0.2967(3) 0.0710(14) Uani 1 1 d . . .
C20 C 0.8059(5) 0.0195(4) 0.3403(2) 0.0663(13) Uani 1 1 d . . .
C21 C 0.7633(4) 0.0665(4) 0.3930(2) 0.0588(12) Uani 1 1 d . . .
C22 C 0.7026(5) 0.0063(4) 0.4362(2) 0.0672(13) Uani 1 1 d . . .
H22A H 0.6908 -0.0640 0.4297 0.081 Uiso 1 1 calc R . .
C23 C 0.6599(5) 0.0483(4) 0.4882(2) 0.0642(12) Uani 1 1 d . . .
H23A H 0.6209 0.0065 0.5165 0.077 Uiso 1 1 calc R . .
C24 C 0.6748(4) 0.1536(3) 0.4985(2) 0.0544(11) Uani 1 1 d . . .
C25 C 0.6430(4) 0.2187(3) 0.5491(2) 0.0550(11) Uani 1 1 d . . .
C26 C 0.5876(5) 0.1942(4) 0.6029(2) 0.0666(13) Uani 1 1 d . . .
H26A H 0.5570 0.1266 0.6095 0.080 Uiso 1 1 calc R . .
C27 C 0.5778(5) 0.2700(4) 0.6465(2) 0.0722(14) Uani 1 1 d . . .
H27A H 0.5404 0.2529 0.6827 0.087 Uiso 1 1 calc R . .
C28 C 0.6224(5) 0.3716(4) 0.6381(2) 0.0622(12) Uani 1 1 d . . .
C29 C 0.6730(4) 0.3974(4) 0.5824(2) 0.0565(11) Uani 1 1 d . . .
H29A H 0.6996 0.4653 0.5754 0.068 Uiso 1 1 calc R . .
C30 C 0.6836(4) 0.3215(3) 0.5379(2) 0.0509(10) Uani 1 1 d . . .
C31 C 0.7415(4) 0.3248(3) 0.4779(2) 0.0502(10) Uani 1 1 d . . .
C32 C 0.7369(4) 0.2158(3) 0.45612(19) 0.0494(10) Uani 1 1 d . . .
C33 C 0.7807(4) 0.1733(4) 0.4041(2) 0.0588(11) Uani 1 1 d . . .
H33A H 0.8217 0.2152 0.3762 0.071 Uiso 1 1 calc R . .
C34 C 0.6198(5) 0.4484(4) 0.6870(2) 0.0701(14) Uani 1 1 d . . .
C35 C 0.6188(5) 0.5105(5) 0.7292(2) 0.0740(15) Uani 1 1 d . . .
C36 C 0.6971(8) 0.5580(6) 0.9450(3) 0.108(2) Uani 1 1 d . . .
H36A H 0.7597 0.6208 0.9475 0.130 Uiso 1 1 calc R . .
H36B H 0.6191 0.5744 0.9595 0.130 Uiso 1 1 calc R . .
C37 C 0.7433(9) 0.4859(7) 0.9884(3) 0.147(4) Uani 1 1 d . . .
H37A H 0.7558 0.5180 1.0292 0.221 Uiso 1 1 calc R . .
H37B H 0.8219 0.4706 0.9754 0.221 Uiso 1 1 calc R . .
H37C H 0.6810 0.4242 0.9875 0.221 Uiso 1 1 calc R . .
C38 C 0.8171(7) 0.4708(5) 0.8442(3) 0.098(2) Uani 1 1 d . . .
H38A H 0.8358 0.4223 0.8722 0.118 Uiso 1 1 calc R . .
H38B H 0.8052 0.4365 0.8034 0.118 Uiso 1 1 calc R . .
C39 C 0.9281(8) 0.5561(7) 0.8460(5) 0.158(4) Uani 1 1 d . . .
H39A H 1.0018 0.5302 0.8351 0.237 Uiso 1 1 calc R . .
H39B H 0.9425 0.5895 0.8866 0.237 Uiso 1 1 calc R . .
H39C H 0.9117 0.6038 0.8177 0.237 Uiso 1 1 calc R . .
C40 C 0.5618(8) 0.3842(5) 0.8623(4) 0.118(2) Uani 1 1 d . . .
H40A H 0.5494 0.3535 0.8205 0.142 Uiso 1 1 calc R . .
H40B H 0.6007 0.3401 0.8869 0.142 Uiso 1 1 calc R . .
C41 C 0.4345(9) 0.3930(8) 0.8862(5) 0.161(4) Uani 1 1 d . . .
H41A H 0.3816 0.3267 0.8850 0.241 Uiso 1 1 calc R . .
H41B H 0.3948 0.4351 0.8613 0.241 Uiso 1 1 calc R . .
H41C H 0.4465 0.4230 0.9276 0.241 Uiso 1 1 calc R . .
C42 C 0.5699(8) 0.8533(6) 0.7511(4) 0.121(3) Uani 1 1 d . . .
H42A H 0.5290 0.8646 0.7887 0.145 Uiso 1 1 calc R . .
H42B H 0.6605 0.8757 0.7599 0.145 Uiso 1 1 calc R . .
C43 C 0.5272(9) 0.9207(7) 0.7045(4) 0.160(4) Uani 1 1 d . . .
H43A H 0.5502 0.9906 0.7204 0.240 Uiso 1 1 calc R . .
H43B H 0.4369 0.9024 0.6969 0.240 Uiso 1 1 calc R . .
H43C H 0.5678 0.9116 0.6671 0.240 Uiso 1 1 calc R . .
C44 C 0.6061(18) 0.7077(9) 0.6558(4) 0.263(11) Uani 1 1 d . . .
H44A H 0.5784 0.6396 0.6362 0.315 Uiso 1 1 calc R . .
H44B H 0.5759 0.7547 0.6300 0.315 Uiso 1 1 calc R . .
C45 C 0.752(2) 0.7333(16) 0.6626(9) 0.41(2) Uani 1 1 d . . .
H45A H 0.7851 0.7293 0.6229 0.618 Uiso 1 1 calc R . .
H45B H 0.7817 0.6858 0.6873 0.618 Uiso 1 1 calc R . .
H45C H 0.7791 0.8009 0.6818 0.618 Uiso 1 1 calc R . .
C46 C 0.3714(13) 0.6775(13) 0.7123(9) 0.399(17) Uani 1 1 d . . .
H46A H 0.3403 0.7392 0.7227 0.478 Uiso 1 1 calc R . .
H46B H 0.3648 0.6689 0.6680 0.478 Uiso 1 1 calc R . .
C47 C 0.2872(9) 0.6116(10) 0.7263(5) 0.187(5) Uani 1 1 d . . .
H47A H 0.2087 0.6181 0.7061 0.281 Uiso 1 1 calc R . .
H47B H 0.2804 0.6180 0.7698 0.281 Uiso 1 1 calc R . .
H47C H 0.3057 0.5462 0.7142 0.281 Uiso 1 1 calc R . .
C48 C 0.5734(7) 0.7167(5) 0.8690(3) 0.0855(18) Uani 1 1 d . . .
C49 C 0.6654(9) 0.7972(6) 0.8940(3) 0.125(3) Uani 1 1 d . . .
H49A H 0.7457 0.8056 0.8789 0.150 Uiso 1 1 calc R . .
C50 C 0.6445(15) 0.8659(9) 0.9403(5) 0.193(6) Uani 1 1 d . . .
H50A H 0.7099 0.9186 0.9558 0.231 Uiso 1 1 calc R . .
C51 C 0.531(2) 0.8567(11) 0.9627(6) 0.204(9) Uani 1 1 d . . .
H51A H 0.5160 0.9044 0.9929 0.244 Uiso 1 1 calc R . .
C52 C 0.4336(13) 0.7772(9) 0.9416(4) 0.161(5) Uani 1 1 d . . .
H52A H 0.3550 0.7704 0.9584 0.193 Uiso 1 1 calc R . .
C53 C 0.4542(8) 0.7047(6) 0.8935(3) 0.117(3) Uani 1 1 d . . .
H53A H 0.4361 0.6379 0.9088 0.141 Uiso 1 1 calc R . .
H53B H 0.3920 0.7047 0.8602 0.141 Uiso 1 1 calc R . .
C54 C 0.7921(5) 0.4040(3) 0.4475(2) 0.0605(12) Uani 1 1 d . . .
H54A H 0.8326 0.3887 0.4125 0.073 Uiso 1 1 calc R . .
C55 C 0.7915(5) 0.5126(3) 0.4627(2) 0.0580(11) Uani 1 1 d . . .
C56 C 0.9040(5) 0.5827(4) 0.4715(2) 0.0661(13) Uani 1 1 d . . .
H56A H 0.9801 0.5614 0.4655 0.079 Uiso 1 1 calc R . .
C57 C 0.9062(5) 0.6847(4) 0.4892(3) 0.0712(14) Uani 1 1 d . . .
H57A H 0.9833 0.7298 0.4971 0.085 Uiso 1 1 calc R . .
C58 C 0.7954(5) 0.7183(4) 0.4950(2) 0.0673(13) Uani 1 1 d . . .
C59 C 0.6811(5) 0.6502(4) 0.4821(3) 0.0749(15) Uani 1 1 d . . .
H59A H 0.6051 0.6731 0.4834 0.090 Uiso 1 1 calc R . .
C60 C 0.6800(5) 0.5492(4) 0.4676(3) 0.0701(14) Uani 1 1 d . . .
H60A H 0.6027 0.5041 0.4608 0.084 Uiso 1 1 calc R . .
C61 C 0.9013(6) 0.8866(4) 0.5300(3) 0.100(2) Uani 1 1 d . . .
H61A H 0.8827 0.9527 0.5397 0.149 Uiso 1 1 calc R . .
H61B H 0.9583 0.8900 0.4975 0.149 Uiso 1 1 calc R . .
H61C H 0.9400 0.8644 0.5654 0.149 Uiso 1 1 calc R . .
O1 O 0.7868(4) 0.8165(3) 0.5110(2) 0.0888(12) Uani 1 1 d . . .
P1 P 0.8649(2) 0.01877(15) 0.16282(9) 0.0966(5) Uani 1 1 d . . .
P2 P 0.95856(13) -0.20590(11) 0.29456(6) 0.0613(3) Uani 1 1 d . . .
P3 P 0.66810(16) 0.50866(12) 0.86420(7) 0.0754(4) Uani 1 1 d . . .
P4 P 0.53841(19) 0.71549(14) 0.72957(8) 0.0936(5) Uani 1 1 d . . .
Pt1 Pt 0.919014(19) -0.092603(15) 0.226970(9) 0.06138(8) Uani 1 1 d . . .
Pt2 Pt 0.60254(2) 0.614798(16) 0.798526(8) 0.06487(8) Uani 1 1 d . . .

loop_
_atom_site_aniso_label
_atom_site_aniso_U_11
_atom_site_aniso_U_22
_atom_site_aniso_U_33
_atom_site_aniso_U_23
_atom_site_aniso_U_13
_atom_site_aniso_U_12
C1 0.091(4) 0.071(4) 0.061(3) 0.014(3) 0.020(3) 0.034(3)
C2 0.107(5) 0.110(5) 0.109(5) 0.029(4) 0.048(4) 0.043(4)
C3 0.134(7) 0.161(9) 0.136(8) 0.062(7) 0.060(6) 0.079(7)
C4 0.207(12) 0.154(9) 0.105(7) 0.055(6) 0.082(8) 0.110(9)
C5 0.233(12) 0.121(7) 0.078(5) 0.007(4) 0.047(6) 0.082(8)
C6 0.136(6) 0.090(5) 0.065(4) -0.005(3) 0.024(4) 0.033(4)
C7 0.392(19) 0.167(10) 0.120(8) 0.079(7) 0.108(10) 0.170(12)
C8 0.52(3) 0.256(15) 0.136(10) 0.107(10) 0.112(13) 0.229(18)
C9 0.46(3) 0.156(13) 0.190(13) 0.089(11) 0.142(17) 0.205(18)
C10 0.55(4) 0.116(11) 0.36(3) 0.065(14) 0.08(3) -0.031(17)
C11 0.210(16) 0.42(3) 0.64(4) 0.41(3) -0.20(2) -0.077(16)
C12 0.190(13) 0.194(13) 0.301(19) 0.014(13) -0.143(13) 0.029(10)
C13 0.099(4) 0.087(4) 0.078(4) -0.003(3) -0.010(3) 0.018(4)
C14 0.104(5) 0.113(6) 0.127(6) -0.002(5) -0.029(5) 0.003(5)
C15 0.113(5) 0.080(4) 0.096(5) 0.014(4) 0.042(4) 0.027(4)
C16 0.089(5) 0.099(5) 0.172(8) 0.007(5) 0.005(5) -0.006(4)
C17 0.091(4) 0.076(4) 0.090(4) 0.012(3) 0.024(3) 0.037(3)
C18 0.109(5) 0.106(5) 0.103(5) 0.028(4) 0.022(4) 0.059(4)
C19 0.089(4) 0.058(3) 0.071(3) 0.000(3) 0.008(3) 0.028(3)
C20 0.080(3) 0.058(3) 0.063(3) -0.007(2) 0.005(3) 0.023(3)
C21 0.063(3) 0.053(3) 0.062(3) -0.010(2) -0.004(2) 0.024(2)
C22 0.080(3) 0.045(3) 0.078(4) -0.007(2) 0.005(3) 0.019(2)
C23 0.076(3) 0.047(3) 0.069(3) 0.003(2) 0.008(3) 0.011(2)
C24 0.060(3) 0.048(3) 0.055(3) 0.000(2) -0.001(2) 0.012(2)
C25 0.058(3) 0.051(3) 0.056(3) -0.001(2) 0.003(2) 0.014(2)
C26 0.079(3) 0.054(3) 0.069(3) 0.005(2) 0.015(3) 0.015(3)
C27 0.082(4) 0.081(4) 0.058(3) 0.008(3) 0.022(3) 0.019(3)
C28 0.062(3) 0.070(3) 0.055(3) -0.007(2) 0.004(2) 0.020(3)
C29 0.060(3) 0.054(3) 0.056(3) -0.006(2) 0.001(2) 0.016(2)
C30 0.051(2) 0.050(3) 0.052(3) -0.005(2) 0.0001(19) 0.013(2)
C31 0.052(2) 0.047(3) 0.050(2) -0.005(2) -0.002(2) 0.013(2)
C32 0.052(2) 0.047(2) 0.050(2) -0.0031(19) 0.0007(19) 0.017(2)
C33 0.070(3) 0.053(3) 0.055(3) 0.000(2) 0.004(2) 0.017(2)
C34 0.067(3) 0.084(4) 0.060(3) -0.007(3) 0.010(2) 0.020(3)
C35 0.088(4) 0.086(4) 0.049(3) -0.005(3) 0.011(3) 0.020(3)
C36 0.168(7) 0.117(6) 0.056(4) 0.005(3) 0.012(4) 0.066(5)
C37 0.236(10) 0.162(8) 0.073(5) 0.023(5) 0.011(5) 0.107(8)
C38 0.126(6) 0.104(5) 0.080(4) 0.015(4) 0.028(4) 0.054(5)
C39 0.111(6) 0.149(9) 0.215(11) 0.042(8) 0.015(7) 0.016(6)
C40 0.139(6) 0.090(5) 0.128(6) 0.022(5) 0.038(5) 0.018(5)
C41 0.128(7) 0.164(10) 0.178(10) 0.011(8) 0.048(7) -0.005(6)
C42 0.164(7) 0.102(6) 0.111(6) 0.029(5) 0.006(5) 0.057(5)
C43 0.168(8) 0.147(8) 0.181(9) 0.078(7) 0.013(7) 0.048(7)
C44 0.62(4) 0.117(9) 0.056(5) 0.003(5) 0.046(11) 0.069(15)
C45 0.67(5) 0.30(2) 0.32(3) 0.12(2) 0.36(3) 0.11(3)
C46 0.194(12) 0.37(2) 0.58(3) 0.38(2) -0.229(17) -0.145(13)
C47 0.127(8) 0.217(13) 0.204(12) 0.060(10) -0.036(8) -0.007(8)
C48 0.133(5) 0.080(4) 0.055(3) 0.002(3) 0.009(3) 0.049(4)
C49 0.181(8) 0.098(5) 0.089(5) -0.029(4) -0.011(5) 0.029(5)
C50 0.312(19) 0.133(9) 0.130(9) -0.060(7) -0.023(10) 0.069(11)
C51 0.40(3) 0.140(10) 0.102(8) -0.032(7) -0.002(11) 0.159(15)
C52 0.263(14) 0.171(10) 0.093(6) 0.019(6) 0.071(7) 0.137(11)
C53 0.181(8) 0.121(6) 0.083(5) 0.030(4) 0.046(5) 0.092(6)
C54 0.074(3) 0.050(3) 0.057(3) -0.002(2) 0.007(2) 0.013(2)
C55 0.071(3) 0.045(3) 0.058(3) 0.005(2) 0.003(2) 0.009(2)
C56 0.068(3) 0.059(3) 0.074(3) 0.015(3) 0.002(3) 0.017(3)
C57 0.071(3) 0.050(3) 0.089(4) 0.013(3) -0.008(3) 0.002(2)
C58 0.083(4) 0.045(3) 0.072(3) 0.005(2) -0.009(3) 0.011(3)
C59 0.072(3) 0.063(3) 0.091(4) -0.011(3) -0.005(3) 0.025(3)
C60 0.065(3) 0.058(3) 0.084(4) -0.004(3) 0.004(3) 0.009(2)
C61 0.118(5) 0.054(3) 0.118(5) -0.011(3) -0.007(4) 0.004(3)
O1 0.094(3) 0.048(2) 0.122(3) -0.003(2) -0.013(2) 0.015(2)
P1 0.1287(15) 0.0922(12) 0.0854(12) 0.0223(10) 0.0166(10) 0.0544(11)
P2 0.0664(8) 0.0626(8) 0.0572(7) -0.0018(6) 0.0045(6) 0.0209(6)
P3 0.1017(11) 0.0744(10) 0.0570(8) 0.0025(7) 0.0179(7) 0.0320(8)
P4 0.1159(13) 0.0856(12) 0.0722(10) 0.0159(9) -0.0165(9) 0.0041(10)
Pt1 0.07193(13) 0.05762(13) 0.05767(13) -0.00270(9) 0.00950(9) 0.02179(10)
Pt2 0.08226(15) 0.06614(14) 0.04731(12) -0.00420(9) 0.01117(9) 0.01893(11)

loop_
_geom_bond_atom_site_label_1
_geom_bond_atom_site_label_2
_geom_bond_distance
_geom_bond_site_symmetry_2
_geom_bond_publ_flag
C1 C2 1.354(8) . ?
C1 C6 1.397(8) . ?
C1 Pt1 2.052(5) . ?
C2 C3 1.409(10) . ?
C3 C4 1.352(13) . ?
C4 C5 1.330(14) . ?
C5 C6 1.409(9) . ?
C7 C8 1.461(11) . ?
C7 P1 1.822(9) . ?
C9 C10 1.40(3) . ?
C9 P1 1.809(13) . ?
C11 C12 1.211(18) . ?
C11 P1 1.750(14) . ?
C13 C14 1.498(9) . ?
C13 P2 1.838(6) . ?
C15 C16 1.473(10) . ?
C15 P2 1.821(6) . ?
C17 C18 1.540(8) . ?
C17 P2 1.801(5) . ?
C19 C20 1.201(7) . ?
C19 Pt1 2.027(5) . ?
C20 C21 1.416(7) . ?
C21 C22 1.394(7) . ?
C21 C33 1.415(6) . ?
C22 C23 1.375(7) . ?
C23 C24 1.395(6) . ?
C24 C32 1.401(6) . ?
C24 C25 1.461(6) . ?
C25 C26 1.379(6) . ?
C25 C30 1.411(6) . ?
C26 C27 1.371(7) . ?
C27 C28 1.388(7) . ?
C28 C29 1.400(7) . ?
C28 C34 1.440(7) . ?
C29 C30 1.387(6) . ?
C30 C31 1.483(6) . ?
C31 C54 1.337(6) . ?
C31 C32 1.501(5) . ?
C32 C33 1.384(6) . ?
C34 C35 1.205(7) . ?
C35 Pt2 2.032(5) . ?
C36 C37 1.540(9) . ?
C36 P3 1.841(6) . ?
C38 C39 1.486(10) . ?
C38 P3 1.837(6) . ?
C40 C41 1.514(10) . ?
C40 P3 1.833(8) . ?
C42 C43 1.527(9) . ?
C42 P4 1.841(8) . ?
C44 C45 1.54(3) . ?
C44 P4 1.810(11) . ?
C46 C47 1.207(12) . ?
C46 P4 1.787(12) . ?
C48 C49 1.381(10) . ?
C48 C53 1.400(10) . ?
C48 Pt2 2.069(6) . ?
C49 C50 1.380(12) . ?
C50 C51 1.33(2) . ?
C51 C52 1.378(19) . ?
C52 C53 1.440(11) . ?
C54 C55 1.477(6) . ?
C55 C56 1.380(7) . ?
C55 C60 1.389(6) . ?
C56 C57 1.395(7) . ?
C57 C58 1.363(7) . ?
C58 O1 1.365(6) . ?
C58 C59 1.389(7) . ?
C59 C60 1.370(7) . ?
C61 O1 1.425(7) . ?
P1 Pt1 2.2665(17) . ?
P2 Pt1 2.2864(14) . ?
P3 Pt2 2.2828(16) . ?
P4 Pt2 2.2731(17) . ?
